data_7029958
loop_
_publ_author_name
'Hoeke, Veronika'
'Heidemeier, Maik'
'Krickemeyer, Erich'
'Stammler, Anja'
'B\"ogge, Hartmut'
'Schnack, J\"urgen'
'Glaser, Thorsten'

_publ_section_title
;
 Structural influences on the exchange coupling and zero-field splitting
 in the single-molecule magnet [Mn(III)6Mn(III)]3+.
;
_journal_issue 41
_journal_name_full 'Dalton transactions (Cambridge, England : 2003)'
_journal_page_first 12942
_journal_page_last 12959
_journal_paper_doi 10.1039/c2dt31590d
_journal_volume 41
_journal_year 2012
_chemical_formula_sum 'C163 H263 F12 Mn7 N18 O31 P2'
_chemical_formula_weight 3645.43
_chemical_name_systematic
;
?
;
_space_group_IT_number 14
_symmetry_cell_setting monoclinic
_symmetry_space_group_name_Hall '-P 2yn'
_symmetry_space_group_name_H-M 'P 1 21/n 1'
_atom_sites_solution_hydrogens geom
_atom_sites_solution_primary direct
_atom_sites_solution_secondary difmap
_audit_creation_method SHELXL-97
_cell_angle_alpha 90.00
_cell_angle_beta 93.8780(10)
_cell_angle_gamma 90.00
_cell_formula_units_Z 2
_cell_length_a 18.6555(11)
_cell_length_b 25.7955(15)
_cell_length_c 19.6427(11)
_cell_measurement_reflns_used 7348
_cell_measurement_temperature 183(2)
_cell_measurement_theta_max 27.08
_cell_measurement_theta_min 1.46
_cell_volume 9431.0(9)
_computing_cell_refinement 'SAINT (Bruker AXS, 2001)'
_computing_data_collection 'SMART (Bruker AXS, 2001)'
_computing_data_reduction 'SAINT (Bruker AXS, 2001)'
_computing_molecular_graphics 'DIAMOND 2.1 (Crystal Impact, 2001)'
_computing_publication_material 'SHELXL-97 (Sheldrick, 1997)'
_computing_structure_refinement 'SHELXL-97 (Sheldrick, 1997)'
_computing_structure_solution 'SHELXS-97 (Sheldrick, 1997)'
_diffrn_ambient_temperature 183(2)
_diffrn_measured_fraction_theta_full 0.993
_diffrn_measured_fraction_theta_max 0.993
_diffrn_measurement_device_type 'Bruker AXS SMART 1K'
_diffrn_measurement_method omega-scan
_diffrn_radiation_monochromator graphite
_diffrn_radiation_source 'fine-focus sealed tube'
_diffrn_radiation_type MoK\a
_diffrn_radiation_wavelength 0.71073
_diffrn_reflns_av_R_equivalents 0.0538
_diffrn_reflns_av_sigmaI/netI 0.0418
_diffrn_reflns_limit_h_max 23
_diffrn_reflns_limit_h_min -23
_diffrn_reflns_limit_k_max 32
_diffrn_reflns_limit_k_min -32
_diffrn_reflns_limit_l_max 25
_diffrn_reflns_limit_l_min -25
_diffrn_reflns_number 96901
_diffrn_reflns_theta_full 27.08
_diffrn_reflns_theta_max 27.08
_diffrn_reflns_theta_min 1.46
_diffrn_standards_decay_% 0
_diffrn_standards_interval_count 0
_diffrn_standards_interval_time 0
_diffrn_standards_number 0
_exptl_absorpt_coefficient_mu 0.551
_exptl_absorpt_correction_T_max 0.9470
_exptl_absorpt_correction_T_min 0.8522
_exptl_absorpt_correction_type multi-scan
_exptl_absorpt_process_details 'SADABS 2.10 (Bruker AXS, 2003)'
_exptl_crystal_colour brown
_exptl_crystal_density_diffrn 1.284
_exptl_crystal_density_method 'not measured'
_exptl_crystal_description plates
_exptl_crystal_F_000 3856
_exptl_crystal_size_max 0.30
_exptl_crystal_size_mid 0.24
_exptl_crystal_size_min 0.10
_refine_diff_density_max 0.902
_refine_diff_density_min -0.692
_refine_diff_density_rms 0.078
_refine_ls_extinction_method none
_refine_ls_goodness_of_fit_ref 1.043
_refine_ls_hydrogen_treatment mixed
_refine_ls_matrix_type full
_refine_ls_number_parameters 1106
_refine_ls_number_reflns 20600
_refine_ls_number_restraints 18
_refine_ls_restrained_S_all 1.043
_refine_ls_R_factor_all 0.0730
_refine_ls_R_factor_gt 0.0489
_refine_ls_shift/su_max 0.009
_refine_ls_shift/su_mean 0.000
_refine_ls_structure_factor_coef Fsqd
_refine_ls_weighting_details 'calc w=1/[\s^2^(Fo^2^)+(0.0691P)^2^+11.4526P] where P=(Fo^2^+2Fc^2^)/3'
_refine_ls_weighting_scheme calc
_refine_ls_wR_factor_gt 0.1253
_refine_ls_wR_factor_ref 0.1461
_reflns_number_gt 15463
_reflns_number_total 20600
_reflns_threshold_expression >2sigma(I)
_cod_data_source_file c2dt31590d.txt
_cod_data_source_block gl1540
_cod_original_sg_symbol_H-M P2(1)/n
_cod_database_code 7029958

loop_
_symmetry_equiv_pos_as_xyz
'x, y, z'
'-x+1/2, y+1/2, -z+1/2'
'-x, -y, -z'
'x-1/2, -y-1/2, z-1/2'

loop_
_atom_site_label
_atom_site_type_symbol
_atom_site_fract_x
_atom_site_fract_y
_atom_site_fract_z
_atom_site_U_iso_or_equiv
_atom_site_adp_type
_atom_site_occupancy
_atom_site_symmetry_multiplicity
_atom_site_calc_flag
_atom_site_refinement_flags
_atom_site_disorder_assembly
_atom_site_disorder_group
Mn1 Mn 0.38753(2) 0.320182(15) 0.92000(2) 0.02128(9) Uani 1 1 d . . .
Mn2 Mn 0.70563(2) 0.375817(15) 1.100246(19) 0.02087(9) Uani 1 1 d . . .
Mn3 Mn 0.63780(2) 0.468832(15) 0.777209(19) 0.02020(9) Uani 1 1 d . . .
Mn4 Mn 0.5000 0.5000 1.0000 0.01977(12) Uani 1 2 d S . .
O11 O 0.46732(9) 0.31964(7) 0.86570(9) 0.0234(4) Uani 1 1 d . . .
O12 O 0.32013(9) 0.34166(8) 0.85050(9) 0.0266(4) Uani 1 1 d . . .
O21 O 0.65218(9) 0.32918(7) 1.04215(9) 0.0235(4) Uani 1 1 d . . .
O22 O 0.66640(10) 0.35446(7) 1.18088(9) 0.0264(4) Uani 1 1 d . . .
O31 O 0.67824(9) 0.41559(7) 0.83372(9) 0.0220(4) Uani 1 1 d . . .
O32 O 0.71358(10) 0.51598(7) 0.79313(9) 0.0258(4) Uani 1 1 d . . .
N11 N 0.44980(11) 0.28813(9) 0.99443(11) 0.0241(5) Uani 1 1 d . . .
N12 N 0.31141(12) 0.30832(9) 0.98389(12) 0.0268(5) Uani 1 1 d . . .
N21 N 0.76070(11) 0.39682(9) 1.02212(11) 0.0230(4) Uani 1 1 d . . .
N22 N 0.77586(12) 0.42103(9) 1.15194(11) 0.0261(5) Uani 1 1 d . . .
N31 N 0.56163(11) 0.41921(8) 0.74534(10) 0.0218(4) Uani 1 1 d . . .
N32 N 0.59199(12) 0.51345(9) 0.70464(11) 0.0246(5) Uani 1 1 d . . .
C1 C 0.53225(13) 0.33376(9) 0.88810(13) 0.0199(5) Uani 1 1 d . . .
C2 C 0.56095(13) 0.31954(9) 0.95463(13) 0.0204(5) Uani 1 1 d . . .
C3 C 0.62947(13) 0.33921(9) 0.97871(12) 0.0199(5) Uani 1 1 d . . .
C4 C 0.67116(13) 0.36916(9) 0.93556(12) 0.0194(5) Uani 1 1 d . . .
C5 C 0.64115(13) 0.38367(9) 0.86938(12) 0.0190(5) Uani 1 1 d . . .
C6 C 0.57330(13) 0.36442(9) 0.84456(12) 0.0198(5) Uani 1 1 d . . .
C11 C 0.52001(13) 0.28731(10) 0.99915(13) 0.0220(5) Uani 1 1 d . . .
C12 C 0.55866(15) 0.25059(11) 1.04895(15) 0.0294(6) Uani 1 1 d . . .
H12A H 0.5337 0.2171 1.0479 0.044 Uiso 1 1 calc R . .
H12B H 0.5592 0.2652 1.0951 0.044 Uiso 1 1 calc R . .
H12C H 0.6081 0.2456 1.0363 0.044 Uiso 1 1 calc R . .
C13 C 0.40674(15) 0.25737(12) 1.03991(15) 0.0314(6) Uani 1 1 d . . .
H13A H 0.4346 0.2511 1.0838 0.038 Uiso 1 1 calc R . .
H13B H 0.3946 0.2234 1.0187 0.038 Uiso 1 1 calc R . .
C14 C 0.33758(15) 0.28729(13) 1.05241(15) 0.0343(7) Uani 1 1 d . . .
C15 C 0.35323(18) 0.33301(15) 1.10004(16) 0.0457(8) Uani 1 1 d . . .
H15A H 0.3908 0.3547 1.0821 0.069 Uiso 1 1 calc R . .
H15B H 0.3695 0.3202 1.1455 0.069 Uiso 1 1 calc R . .
H15C H 0.3094 0.3536 1.1032 0.069 Uiso 1 1 calc R . .
C16 C 0.28384(18) 0.24922(17) 1.0813(2) 0.0545(10) Uani 1 1 d . . .
H16A H 0.2671 0.2246 1.0457 0.082 Uiso 1 1 calc R . .
H16B H 0.2427 0.2685 1.0968 0.082 Uiso 1 1 calc R . .
H16C H 0.3074 0.2303 1.1199 0.082 Uiso 1 1 calc R . .
C17 C 0.24457(14) 0.31992(11) 0.97159(15) 0.0293(6) Uani 1 1 d . . .
H17A H 0.2137 0.3134 1.0072 0.035 Uiso 1 1 calc R . .
C21 C 0.74299(13) 0.38742(9) 0.95789(13) 0.0207(5) Uani 1 1 d . . .
C22 C 0.79979(14) 0.39213(11) 0.90712(14) 0.0268(6) Uani 1 1 d . . .
H22A H 0.8443 0.3759 0.9258 0.040 Uiso 1 1 calc R . .
H22B H 0.8086 0.4288 0.8980 0.040 Uiso 1 1 calc R . .
H22C H 0.7833 0.3747 0.8645 0.040 Uiso 1 1 calc R . .
C23 C 0.83272(14) 0.41602(12) 1.04540(14) 0.0313(6) Uani 1 1 d . . .
H23A H 0.8529 0.4368 1.0089 0.038 Uiso 1 1 calc R . .
H23B H 0.8653 0.3864 1.0562 0.038 Uiso 1 1 calc R . .
C24 C 0.82645(16) 0.44944(12) 1.10895(15) 0.0334(7) Uani 1 1 d . . .
C25 C 0.7928(2) 0.50198(12) 1.09038(17) 0.0446(8) Uani 1 1 d . . .
H25A H 0.7454 0.4967 1.0668 0.067 Uiso 1 1 calc R . .
H25B H 0.8237 0.5208 1.0604 0.067 Uiso 1 1 calc R . .
H25C H 0.7877 0.5222 1.1321 0.067 Uiso 1 1 calc R . .
C26 C 0.90143(18) 0.45551(17) 1.14479(17) 0.0520(10) Uani 1 1 d . . .
H26A H 0.9175 0.4221 1.1641 0.078 Uiso 1 1 calc R . .
H26B H 0.8997 0.4811 1.1815 0.078 Uiso 1 1 calc R . .
H26C H 0.9351 0.4672 1.1118 0.078 Uiso 1 1 calc R . .
C27 C 0.77578(15) 0.43076(11) 1.21621(14) 0.0291(6) Uani 1 1 d . . .
H27D H 0.8109 0.4546 1.2343 0.035 Uiso 1 1 calc R . .
C31 C 0.54457(13) 0.37634(10) 0.77503(12) 0.0208(5) Uani 1 1 d . . .
C32 C 0.49884(16) 0.33675(11) 0.73559(14) 0.0290(6) Uani 1 1 d . . .
H32A H 0.5126 0.3355 0.6883 0.043 Uiso 1 1 calc R . .
H32B H 0.4481 0.3465 0.7361 0.043 Uiso 1 1 calc R . .
H32C H 0.5061 0.3026 0.7567 0.043 Uiso 1 1 calc R . .
C33 C 0.53391(16) 0.43215(11) 0.67520(13) 0.0286(6) Uani 1 1 d . . .
H33A H 0.4870 0.4150 0.6648 0.034 Uiso 1 1 calc R . .
H33B H 0.5678 0.4198 0.6421 0.034 Uiso 1 1 calc R . .
C34 C 0.52516(15) 0.49098(11) 0.66938(15) 0.0304(6) Uani 1 1 d . . .
C35 C 0.46142(16) 0.50966(13) 0.70759(19) 0.0414(8) Uani 1 1 d . . .
H35A H 0.4589 0.5476 0.7057 0.062 Uiso 1 1 calc R . .
H35B H 0.4675 0.4984 0.7553 0.062 Uiso 1 1 calc R . .
H35C H 0.4169 0.4950 0.6863 0.062 Uiso 1 1 calc R . .
C36 C 0.5172(2) 0.50535(14) 0.59338(17) 0.0468(9) Uani 1 1 d . . .
H36A H 0.5036 0.5419 0.5886 0.070 Uiso 1 1 calc R . .
H36B H 0.4799 0.4837 0.5702 0.070 Uiso 1 1 calc R . .
H36C H 0.5630 0.4996 0.5729 0.070 Uiso 1 1 calc R . .
C37 C 0.61336(15) 0.55924(11) 0.68936(14) 0.0283(6) Uani 1 1 d . . .
H37A H 0.5857 0.5770 0.6543 0.034 Uiso 1 1 calc R . .
C101 C 0.25040(14) 0.35128(10) 0.85121(14) 0.0254(5) Uani 1 1 d . . .
C102 C 0.21186(14) 0.34165(11) 0.90972(15) 0.0281(6) Uani 1 1 d . . .
C103 C 0.13778(15) 0.35234(12) 0.90917(15) 0.0310(6) Uani 1 1 d . . .
H10A H 0.1129 0.3452 0.9488 0.037 Uiso 1 1 calc R . .
C104 C 0.10058(14) 0.37289(11) 0.85264(15) 0.0300(6) Uani 1 1 d . . .
C105 C 0.13897(15) 0.38091(11) 0.79507(16) 0.0317(6) Uani 1 1 d . . .
H10B H 0.1136 0.3945 0.7555 0.038 Uiso 1 1 calc R . .
C106 C 0.21201(15) 0.37046(11) 0.79137(15) 0.0292(6) Uani 1 1 d . . .
C110 C 0.25022(16) 0.37881(14) 0.72539(16) 0.0385(7) Uani 1 1 d . . .
C111 C 0.28225(19) 0.32764(15) 0.70196(17) 0.0464(8) Uani 1 1 d . . .
H11A H 0.2436 0.3024 0.6925 0.070 Uiso 1 1 calc R . .
H11B H 0.3162 0.3142 0.7380 0.070 Uiso 1 1 calc R . .
H11C H 0.3074 0.3336 0.6604 0.070 Uiso 1 1 calc R . .
C112 C 0.31030(19) 0.41955(14) 0.7368(2) 0.0481(9) Uani 1 1 d . . .
H11D H 0.2892 0.4529 0.7483 0.072 Uiso 1 1 calc R . .
H11E H 0.3358 0.4232 0.6950 0.072 Uiso 1 1 calc R . .
H11F H 0.3441 0.4084 0.7743 0.072 Uiso 1 1 calc R . .
C113 C 0.1986(2) 0.3987(2) 0.6670(2) 0.0697(14) Uani 1 1 d . . .
H11G H 0.1767 0.4312 0.6807 0.105 Uiso 1 1 calc R . .
H11H H 0.1610 0.3728 0.6566 0.105 Uiso 1 1 calc R . .
H11I H 0.2253 0.4046 0.6264 0.105 Uiso 1 1 calc R . .
C120 C 0.01936(15) 0.38367(12) 0.85393(17) 0.0339(7) Uani 1 1 d . . .
C121 C 0.00453(16) 0.41393(13) 0.91872(17) 0.0383(7) Uani 1 1 d . . .
H12D H -0.0467 0.4223 0.9181 0.057 Uiso 1 1 calc R . .
H12E H 0.0326 0.4460 0.9205 0.057 Uiso 1 1 calc R . .
H12F H 0.0182 0.3927 0.9589 0.057 Uiso 1 1 calc R . .
C122 C -0.02089(17) 0.33197(13) 0.8540(2) 0.0497(9) Uani 1 1 d . . .
H12G H -0.0726 0.3385 0.8545 0.075 Uiso 1 1 calc R . .
H12H H -0.0046 0.3120 0.8946 0.075 Uiso 1 1 calc R . .
H12I H -0.0113 0.3123 0.8129 0.075 Uiso 1 1 calc R . .
C123 C -0.00938(18) 0.41514(16) 0.79167(19) 0.0489(9) Uani 1 1 d . . .
H88A H -0.0608 0.4218 0.7948 0.073 Uiso 1 1 calc R . .
H88B H -0.0022 0.3955 0.7499 0.073 Uiso 1 1 calc R . .
H88C H 0.0165 0.4482 0.7905 0.073 Uiso 1 1 calc R . .
C201 C 0.67465(14) 0.37255(10) 1.24364(13) 0.0245(5) Uani 1 1 d . . .
C202 C 0.72855(15) 0.40956(11) 1.26328(14) 0.0272(6) Uani 1 1 d . . .
C203 C 0.73778(16) 0.42622(11) 1.33197(14) 0.0312(6) Uani 1 1 d . . .
H56A H 0.7742 0.4509 1.3443 0.037 Uiso 1 1 calc R . .
C204 C 0.69578(16) 0.40781(11) 1.38128(14) 0.0296(6) Uani 1 1 d . . .
C205 C 0.64214(15) 0.37182(11) 1.36038(14) 0.0280(6) Uani 1 1 d . . .
H44A H 0.6126 0.3587 1.3940 0.034 Uiso 1 1 calc R . .
C206 C 0.62940(14) 0.35410(10) 1.29388(13) 0.0249(5) Uani 1 1 d . . .
C210 C 0.56891(15) 0.31529(11) 1.27387(14) 0.0292(6) Uani 1 1 d . . .
C211 C 0.52268(18) 0.30443(14) 1.33388(17) 0.0422(8) Uani 1 1 d . . .
H76A H 0.5526 0.2889 1.3715 0.063 Uiso 1 1 calc R . .
H76B H 0.4839 0.2804 1.3193 0.063 Uiso 1 1 calc R . .
H76C H 0.5020 0.3370 1.3492 0.063 Uiso 1 1 calc R . .
C212 C 0.60188(18) 0.26381(12) 1.25196(16) 0.0365(7) Uani 1 1 d . . .
H53A H 0.6304 0.2487 1.2907 0.055 Uiso 1 1 calc R . .
H53B H 0.6329 0.2702 1.2145 0.055 Uiso 1 1 calc R . .
H53C H 0.5634 0.2398 1.2367 0.055 Uiso 1 1 calc R . .
C213 C 0.51848(16) 0.33706(13) 1.21568(16) 0.0373(7) Uani 1 1 d . . .
H72A H 0.4964 0.3692 1.2307 0.056 Uiso 1 1 calc R . .
H72B H 0.4808 0.3116 1.2032 0.056 Uiso 1 1 calc R . .
H72C H 0.5460 0.3442 1.1760 0.056 Uiso 1 1 calc R . .
C220 C 0.70928(17) 0.42476(13) 1.45616(15) 0.0367(7) Uani 1 1 d . . .
C221 C 0.6520(2) 0.4053(2) 1.50136(19) 0.0685(13) Uani 1 1 d . . .
H21A H 0.6051 0.4192 1.4849 0.103 Uiso 1 1 calc R . .
H21B H 0.6634 0.4168 1.5484 0.103 Uiso 1 1 calc R . .
H21C H 0.6505 0.3673 1.4999 0.103 Uiso 1 1 calc R . .
C222 C 0.7816(2) 0.4048(2) 1.4837(2) 0.0727(14) Uani 1 1 d . . .
H96A H 0.7804 0.3669 1.4862 0.109 Uiso 1 1 calc R . .
H96B H 0.7929 0.4191 1.5294 0.109 Uiso 1 1 calc R . .
H96C H 0.8185 0.4156 1.4534 0.109 Uiso 1 1 calc R . .
C223 C 0.7078(3) 0.48400(17) 1.4601(2) 0.0741(14) Uani 1 1 d . . .
H94A H 0.6619 0.4968 1.4393 0.111 Uiso 1 1 calc R . .
H94B H 0.7473 0.4983 1.4356 0.111 Uiso 1 1 calc R . .
H94C H 0.7132 0.4949 1.5080 0.111 Uiso 1 1 calc R . .
C301 C 0.72303(14) 0.56350(10) 0.77082(13) 0.0228(5) Uani 1 1 d . . .
C302 C 0.67501(15) 0.58622(11) 0.72003(14) 0.0272(6) Uani 1 1 d . . .
C303 C 0.68730(16) 0.63663(11) 0.69547(15) 0.0317(6) Uani 1 1 d . . .
H63A H 0.6544 0.6511 0.6617 0.038 Uiso 1 1 calc R . .
C304 C 0.74581(16) 0.66534(11) 0.71929(16) 0.0319(6) Uani 1 1 d . . .
C305 C 0.79200(15) 0.64259(11) 0.76996(15) 0.0297(6) Uani 1 1 d . . .
H40A H 0.8321 0.6623 0.7875 0.036 Uiso 1 1 calc R . .
C306 C 0.78332(14) 0.59312(10) 0.79636(14) 0.0261(5) Uani 1 1 d . . .
C310 C 0.83831(15) 0.56967(11) 0.84976(15) 0.0312(6) Uani 1 1 d . . .
C311 C 0.80184(19) 0.55303(13) 0.91424(16) 0.0410(7) Uani 1 1 d . . .
H68A H 0.7620 0.5294 0.9015 0.061 Uiso 1 1 calc R . .
H68B H 0.7833 0.5837 0.9367 0.061 Uiso 1 1 calc R . .
H68C H 0.8369 0.5354 0.9456 0.061 Uiso 1 1 calc R . .
C312 C 0.87441(17) 0.52280(13) 0.81931(18) 0.0402(7) Uani 1 1 d . . .
H62A H 0.8378 0.4973 0.8041 0.060 Uiso 1 1 calc R . .
H62B H 0.9079 0.5071 0.8540 0.060 Uiso 1 1 calc R . .
H62C H 0.9008 0.5339 0.7803 0.060 Uiso 1 1 calc R . .
C313 C 0.8974(2) 0.60878(14) 0.8726(2) 0.0559(10) Uani 1 1 d . . .
H78A H 0.8754 0.6400 0.8903 0.084 Uiso 1 1 calc R . .
H78B H 0.9249 0.6180 0.8335 0.084 Uiso 1 1 calc R . .
H78C H 0.9297 0.5932 0.9084 0.084 Uiso 1 1 calc R . .
C320 C 0.75885(18) 0.71968(12) 0.69018(18) 0.0407(7) Uani 1 1 d . . .
C321 C 0.6941(3) 0.75428(16) 0.7015(3) 0.0853(17) Uani 1 1 d . . .
H85A H 0.6510 0.7396 0.6775 0.128 Uiso 1 1 calc R . .
H85B H 0.7027 0.7891 0.6839 0.128 Uiso 1 1 calc R . .
H85C H 0.6870 0.7563 0.7504 0.128 Uiso 1 1 calc R . .
C322 C 0.8243(3) 0.74649(16) 0.7255(2) 0.0678(13) Uani 1 1 d . . .
H90A H 0.8670 0.7250 0.7211 0.102 Uiso 1 1 calc R . .
H90B H 0.8165 0.7514 0.7740 0.102 Uiso 1 1 calc R . .
H90C H 0.8312 0.7803 0.7042 0.102 Uiso 1 1 calc R . .
C323 C 0.7701(3) 0.71526(19) 0.6152(2) 0.0790(15) Uani 1 1 d . . .
H97A H 0.7257 0.7029 0.5908 0.119 Uiso 1 1 calc R . .
H97B H 0.8090 0.6907 0.6085 0.119 Uiso 1 1 calc R . .
H97C H 0.7828 0.7493 0.5974 0.119 Uiso 1 1 calc R . .
N41 N 0.41504(13) 0.39888(9) 0.95609(13) 0.0309(5) Uani 1 1 d . . .
N42 N 0.62384(13) 0.43600(9) 1.07665(12) 0.0306(5) Uani 1 1 d . . .
N43 N 0.57724(13) 0.49686(9) 0.86249(12) 0.0296(5) Uani 1 1 d . . .
C41 C 0.44628(14) 0.43589(10) 0.97210(13) 0.0249(5) Uani 1 1 d . . .
C42 C 0.57825(14) 0.45883(10) 1.04811(13) 0.0247(5) Uani 1 1 d . . .
C43 C 0.54968(14) 0.49820(10) 0.91322(14) 0.0238(5) Uani 1 1 d . . .
O401 O 0.36334(13) 0.23492(9) 0.88049(15) 0.0505(6) Uani 1 1 d D . .
H41O H 0.389(2) 0.2107(12) 0.895(2) 0.061(13) Uiso 1 1 d D . .
C401 C 0.29517(19) 0.21647(14) 0.8551(2) 0.0516(9) Uani 1 1 d . . .
H84A H 0.3000 0.1810 0.8380 0.077 Uiso 1 1 calc R . .
H84B H 0.2762 0.2390 0.8179 0.077 Uiso 1 1 calc R . .
H84C H 0.2622 0.2166 0.8919 0.077 Uiso 1 1 calc R . .
O402 O 0.78876(12) 0.30808(9) 1.11259(12) 0.0399(5) Uani 1 1 d D . .
H42O H 0.8225(17) 0.3132(17) 1.1403(18) 0.068(14) Uiso 1 1 d D . .
C402 C 0.8003(2) 0.27193(14) 1.06044(19) 0.0512(9) Uani 1 1 d . . .
H82A H 0.8196 0.2397 1.0808 0.077 Uiso 1 1 calc R . .
H82B H 0.8346 0.2863 1.0298 0.077 Uiso 1 1 calc R . .
H82C H 0.7547 0.2647 1.0345 0.077 Uiso 1 1 calc R . .
O403 O 0.70433(12) 0.43389(8) 0.68873(11) 0.0354(5) Uani 1 1 d D . .
H43O H 0.7345(16) 0.4531(12) 0.6752(18) 0.044(11) Uiso 1 1 d D . .
C403 C 0.7282(2) 0.38162(15) 0.6894(2) 0.0576(10) Uani 1 1 d . . .
H99A H 0.7415 0.3719 0.6437 0.086 Uiso 1 1 calc R . .
H99B H 0.6895 0.3589 0.7030 0.086 Uiso 1 1 calc R . .
H99C H 0.7700 0.3779 0.7220 0.086 Uiso 1 1 calc R . .
O1M O -0.0818(5) 0.1357(4) -0.0462(5) 0.068(3) Uiso 0.58(3) 1 d P . .
O1MB O -0.0630(8) 0.1196(6) -0.0301(7) 0.079(4) Uiso 0.42(3) 1 d P . .
C1M C -0.1223(3) 0.1199(2) 0.0091(3) 0.0831(15) Uiso 1 1 d . . .
O2M O 0.81852(18) 0.48635(13) 0.64324(17) 0.0737(9) Uiso 1 1 d . . .
C2M C 0.8273(3) 0.5382(2) 0.6218(3) 0.0796(14) Uiso 1 1 d . . .
O3M O 0.4353(2) 0.07137(17) 1.1116(2) 0.1002(12) Uiso 1 1 d . . .
C3M C 0.4370(4) 0.1267(3) 1.1081(3) 0.1011(19) Uiso 1 1 d . . .
O4M O 0.9420(5) 0.3171(4) 1.2400(5) 0.109(3) Uiso 0.50 1 d P A 1
O4MB O 0.8993(6) 0.2918(4) 1.2165(5) 0.123(3) Uiso 0.50 1 d P A 2
C4M C 0.9222(2) 0.32519(17) 1.1713(2) 0.0620(11) Uiso 1 1 d . . .
O5M O 0.96031(19) 0.33957(14) 1.41730(18) 0.0814(9) Uiso 1 1 d . . .
C5M C 1.0321(3) 0.3291(2) 1.3985(3) 0.0925(17) Uiso 1 1 d . . .
P1 P 1.03694(6) 0.24169(4) 1.05889(5) 0.0538(3) Uani 1 1 d . . .
F1 F 0.9726(6) 0.2360(4) 1.1031(5) 0.080(3) Uani 0.528(13) 1 d PD B 1
F2 F 1.0190(8) 0.3005(4) 1.0429(7) 0.103(5) Uani 0.528(13) 1 d PD B 1
F3 F 0.9798(4) 0.2309(3) 0.9910(3) 0.070(2) Uani 0.528(13) 1 d PD B 1
F4 F 1.0498(6) 0.1827(3) 1.0632(5) 0.084(3) Uani 0.528(13) 1 d PD B 1
F5 F 1.0905(6) 0.2543(3) 1.1155(4) 0.098(3) Uani 0.528(13) 1 d PD B 1
F6 F 1.0993(4) 0.2442(4) 1.0039(4) 0.102(3) Uani 0.528(13) 1 d PD B 1
F1B F 0.9665(6) 0.2151(5) 1.0858(6) 0.087(4) Uani 0.472(13) 1 d PD B 2
F2B F 0.9943(8) 0.2923(5) 1.0401(8) 0.101(5) Uani 0.472(13) 1 d PD B 2
F3B F 1.0270(10) 0.2166(4) 0.9914(4) 0.122(5) Uani 0.472(13) 1 d PD B 2
F4B F 1.0815(6) 0.1928(4) 1.0926(6) 0.088(3) Uani 0.472(13) 1 d PD B 2
F5B F 1.0468(6) 0.2660(2) 1.1394(3) 0.072(3) Uani 0.472(13) 1 d PD B 2
F6B F 1.1073(4) 0.2706(4) 1.0455(7) 0.110(4) Uani 0.472(13) 1 d PD B 2
C51 C 0.5454(4) -0.0285(3) 1.1421(4) 0.117(2) Uiso 1 1 d . . .
C52 C 0.5312(8) -0.0292(6) 1.0652(8) 0.101(4) Uiso 0.50 1 d P . .
O53 O 0.5070(5) 0.0141(4) 1.0365(5) 0.113(3) Uiso 0.50 1 d P . .
O54 O 0.5379(5) -0.0678(3) 1.0274(5) 0.100(2) Uiso 0.50 1 d P . .
O55 O 0.5371(6) -0.0572(5) 1.0864(6) 0.124(3) Uiso 0.50 1 d P . .

loop_
_atom_site_aniso_label
_atom_site_aniso_U_11
_atom_site_aniso_U_22
_atom_site_aniso_U_33
_atom_site_aniso_U_23
_atom_site_aniso_U_13
_atom_site_aniso_U_12
Mn1 0.01532(18) 0.0241(2) 0.0243(2) 0.00145(15) 0.00070(14) -0.00162(14)
Mn2 0.01752(19) 0.0248(2) 0.02003(19) 0.00129(15) -0.00055(14) -0.00273(15)
Mn3 0.01836(19) 0.02145(19) 0.02052(19) 0.00198(14) -0.00064(14) -0.00182(15)
Mn4 0.0182(3) 0.0188(3) 0.0224(3) -0.0022(2) 0.0021(2) 0.0021(2)
O11 0.0163(9) 0.0305(10) 0.0231(9) -0.0017(7) -0.0009(7) -0.0032(7)
O12 0.0160(9) 0.0356(10) 0.0282(10) 0.0021(8) 0.0006(7) 0.0007(8)
O21 0.0222(9) 0.0252(9) 0.0224(9) 0.0039(7) -0.0030(7) -0.0039(7)
O22 0.0268(10) 0.0320(10) 0.0201(9) -0.0004(7) 0.0003(7) -0.0070(8)
O31 0.0174(9) 0.0251(9) 0.0236(9) 0.0051(7) 0.0013(7) -0.0017(7)
O32 0.0227(9) 0.0236(9) 0.0304(10) 0.0056(7) -0.0026(8) -0.0040(7)
N11 0.0181(11) 0.0255(11) 0.0288(11) 0.0051(9) 0.0019(9) -0.0038(9)
N12 0.0208(11) 0.0319(12) 0.0279(12) 0.0042(9) 0.0020(9) -0.0003(9)
N21 0.0144(10) 0.0300(12) 0.0243(11) -0.0003(9) -0.0003(8) -0.0022(9)
N22 0.0233(11) 0.0302(12) 0.0246(11) 0.0006(9) -0.0004(9) -0.0053(9)
N31 0.0206(11) 0.0249(11) 0.0195(10) -0.0004(8) -0.0016(8) -0.0016(8)
N32 0.0223(11) 0.0265(11) 0.0245(11) 0.0033(9) -0.0020(9) -0.0016(9)
C1 0.0161(12) 0.0184(11) 0.0250(12) -0.0036(9) 0.0012(9) 0.0010(9)
C2 0.0182(12) 0.0191(12) 0.0239(12) 0.0000(9) 0.0016(9) 0.0002(9)
C3 0.0181(12) 0.0191(12) 0.0221(12) -0.0009(9) -0.0011(9) 0.0032(9)
C4 0.0149(11) 0.0211(12) 0.0220(12) -0.0004(9) 0.0003(9) 0.0007(9)
C5 0.0170(12) 0.0188(11) 0.0212(12) -0.0016(9) 0.0008(9) 0.0032(9)
C6 0.0184(12) 0.0193(12) 0.0216(12) -0.0030(9) 0.0015(9) 0.0008(9)
C11 0.0193(12) 0.0208(12) 0.0257(13) -0.0002(10) -0.0002(10) -0.0002(10)
C12 0.0221(13) 0.0274(14) 0.0383(15) 0.0113(12) -0.0009(11) -0.0009(11)
C13 0.0228(14) 0.0363(16) 0.0353(15) 0.0156(12) 0.0031(11) -0.0012(12)
C14 0.0222(14) 0.0507(18) 0.0300(15) 0.0125(13) 0.0033(11) -0.0001(13)
C15 0.0367(18) 0.071(2) 0.0294(16) -0.0030(15) -0.0004(13) 0.0142(17)
C16 0.0263(16) 0.086(3) 0.052(2) 0.036(2) 0.0085(15) -0.0007(17)
C17 0.0199(13) 0.0381(15) 0.0302(14) 0.0025(12) 0.0051(11) -0.0009(11)
C21 0.0173(12) 0.0192(12) 0.0256(13) 0.0011(9) 0.0019(10) 0.0007(9)
C22 0.0179(13) 0.0365(15) 0.0261(13) -0.0017(11) 0.0028(10) -0.0002(11)
C23 0.0189(13) 0.0464(17) 0.0286(14) -0.0017(12) 0.0010(11) -0.0094(12)
C24 0.0290(15) 0.0438(17) 0.0274(14) 0.0002(12) 0.0019(12) -0.0179(13)
C25 0.062(2) 0.0343(17) 0.0383(17) 0.0006(13) 0.0105(16) -0.0174(16)
C26 0.0361(18) 0.086(3) 0.0332(17) -0.0059(17) -0.0026(14) -0.0325(19)
C27 0.0283(14) 0.0297(14) 0.0284(14) -0.0016(11) -0.0036(11) -0.0065(11)
C31 0.0175(12) 0.0236(12) 0.0213(12) -0.0023(10) 0.0023(9) 0.0013(10)
C32 0.0334(15) 0.0289(14) 0.0242(13) -0.0022(11) -0.0013(11) -0.0079(12)
C33 0.0310(15) 0.0326(15) 0.0211(13) 0.0020(11) -0.0060(11) -0.0059(12)
C34 0.0273(14) 0.0330(15) 0.0295(14) 0.0068(11) -0.0084(11) -0.0064(12)
C35 0.0235(15) 0.0376(17) 0.062(2) 0.0041(15) -0.0071(14) 0.0004(13)
C36 0.054(2) 0.0463(19) 0.0368(17) 0.0160(14) -0.0207(15) -0.0149(16)
C37 0.0248(14) 0.0292(14) 0.0305(14) 0.0065(11) -0.0022(11) 0.0010(11)
C101 0.0190(13) 0.0237(13) 0.0335(14) -0.0012(11) 0.0006(10) -0.0011(10)
C102 0.0198(13) 0.0305(14) 0.0340(15) 0.0013(11) 0.0009(11) 0.0007(11)
C103 0.0212(14) 0.0378(16) 0.0342(15) -0.0003(12) 0.0049(11) -0.0001(11)
C104 0.0174(13) 0.0315(15) 0.0409(16) -0.0031(12) 0.0002(11) 0.0017(11)
C105 0.0215(14) 0.0338(15) 0.0389(16) 0.0027(12) -0.0052(12) 0.0010(11)
C106 0.0219(13) 0.0336(15) 0.0320(14) 0.0025(12) -0.0003(11) -0.0011(11)
C110 0.0248(15) 0.057(2) 0.0337(16) 0.0109(14) 0.0000(12) 0.0015(14)
C111 0.0401(19) 0.066(2) 0.0340(17) -0.0083(16) 0.0080(14) -0.0083(17)
C112 0.0403(19) 0.046(2) 0.059(2) 0.0171(17) 0.0122(16) -0.0047(15)
C113 0.036(2) 0.129(4) 0.044(2) 0.036(2) 0.0021(16) 0.010(2)
C120 0.0177(13) 0.0365(16) 0.0470(18) -0.0043(13) -0.0017(12) 0.0035(11)
C121 0.0221(14) 0.0429(18) 0.0500(19) -0.0072(14) 0.0032(13) 0.0024(13)
C122 0.0234(16) 0.0410(19) 0.085(3) -0.0170(18) 0.0081(16) -0.0042(13)
C123 0.0268(16) 0.066(2) 0.052(2) -0.0026(18) -0.0069(14) 0.0139(16)
C201 0.0249(13) 0.0245(13) 0.0235(13) 0.0024(10) -0.0026(10) 0.0035(10)
C202 0.0263(14) 0.0298(14) 0.0251(13) 0.0011(11) -0.0022(11) -0.0007(11)
C203 0.0316(15) 0.0338(15) 0.0274(14) -0.0030(11) -0.0034(11) -0.0044(12)
C204 0.0332(15) 0.0323(15) 0.0227(13) -0.0008(11) -0.0033(11) 0.0036(12)
C205 0.0291(14) 0.0306(14) 0.0243(13) 0.0044(11) 0.0021(11) 0.0037(11)
C206 0.0235(13) 0.0259(13) 0.0251(13) 0.0036(10) 0.0001(10) 0.0030(10)
C210 0.0269(14) 0.0326(15) 0.0280(14) 0.0007(11) 0.0020(11) -0.0036(11)
C211 0.0396(18) 0.0496(19) 0.0385(17) -0.0013(14) 0.0100(14) -0.0122(15)
C212 0.0409(18) 0.0315(15) 0.0374(16) 0.0014(12) 0.0047(13) -0.0043(13)
C213 0.0245(15) 0.0474(18) 0.0389(17) 0.0022(14) -0.0053(12) -0.0026(13)
C220 0.0393(17) 0.0466(18) 0.0237(14) -0.0036(12) -0.0029(12) -0.0007(14)
C221 0.063(3) 0.114(4) 0.0295(18) -0.018(2) 0.0067(17) -0.018(3)
C222 0.061(3) 0.120(4) 0.0347(19) -0.011(2) -0.0155(18) 0.025(3)
C223 0.129(4) 0.053(2) 0.040(2) -0.0122(18) -0.002(2) -0.006(3)
C301 0.0206(12) 0.0231(12) 0.0249(13) 0.0002(10) 0.0038(10) 0.0011(10)
C302 0.0243(13) 0.0262(13) 0.0309(14) 0.0045(11) 0.0008(11) -0.0015(11)
C303 0.0302(15) 0.0278(14) 0.0366(15) 0.0091(12) -0.0022(12) -0.0002(11)
C304 0.0326(15) 0.0242(14) 0.0388(16) 0.0054(12) 0.0024(12) -0.0022(11)
C305 0.0268(14) 0.0256(14) 0.0365(15) 0.0015(11) 0.0009(12) -0.0034(11)
C306 0.0236(13) 0.0241(13) 0.0305(14) 0.0013(11) 0.0016(11) -0.0007(10)
C310 0.0280(15) 0.0273(14) 0.0370(15) 0.0039(12) -0.0079(12) -0.0042(11)
C311 0.050(2) 0.0434(18) 0.0287(15) 0.0014(13) -0.0050(14) 0.0009(15)
C312 0.0278(16) 0.0417(18) 0.0505(19) 0.0080(15) -0.0020(14) 0.0069(13)
C313 0.046(2) 0.043(2) 0.074(3) 0.0131(18) -0.0302(19) -0.0152(16)
C320 0.0424(18) 0.0283(15) 0.0505(19) 0.0128(14) -0.0029(15) -0.0088(13)
C321 0.064(3) 0.036(2) 0.154(5) 0.028(3) 0.003(3) 0.004(2)
C322 0.077(3) 0.043(2) 0.079(3) 0.023(2) -0.022(2) -0.029(2)
C323 0.112(4) 0.069(3) 0.054(3) 0.019(2) -0.002(3) -0.036(3)
N41 0.0288(13) 0.0291(13) 0.0347(13) -0.0030(10) 0.0007(10) -0.0013(10)
N42 0.0279(13) 0.0306(12) 0.0330(13) 0.0007(10) 0.0005(10) 0.0038(10)
N43 0.0274(12) 0.0314(13) 0.0301(12) -0.0023(10) 0.0031(10) 0.0014(10)
C41 0.0233(13) 0.0243(13) 0.0272(13) -0.0010(10) 0.0030(10) 0.0022(11)
C42 0.0245(13) 0.0235(13) 0.0263(13) -0.0016(10) 0.0037(11) 0.0006(11)
C43 0.0204(13) 0.0234(13) 0.0276(14) -0.0016(10) 0.0014(10) 0.0015(10)
O401 0.0293(12) 0.0295(12) 0.091(2) -0.0056(12) -0.0111(12) -0.0032(10)
C401 0.0394(19) 0.0414(19) 0.072(3) -0.0072(17) -0.0083(17) -0.0133(15)
O402 0.0357(13) 0.0419(13) 0.0405(13) -0.0023(10) -0.0084(10) 0.0125(10)
C402 0.053(2) 0.044(2) 0.055(2) -0.0093(16) -0.0032(17) 0.0174(17)
O403 0.0382(12) 0.0325(11) 0.0370(12) 0.0007(9) 0.0121(10) 0.0005(9)
C403 0.077(3) 0.046(2) 0.052(2) 0.0004(17) 0.021(2) 0.0220(19)
P1 0.0589(6) 0.0536(6) 0.0490(5) 0.0044(4) 0.0052(5) -0.0165(5)
F1 0.089(7) 0.097(7) 0.058(4) 0.027(4) 0.031(5) 0.046(5)
F2 0.171(14) 0.050(4) 0.081(6) 0.002(3) -0.039(7) -0.028(6)
F3 0.082(5) 0.074(4) 0.052(3) -0.008(3) -0.010(3) -0.026(3)
F4 0.088(6) 0.070(4) 0.098(6) 0.009(4) 0.028(4) 0.022(4)
F5 0.101(7) 0.122(6) 0.066(5) -0.010(4) -0.034(4) -0.013(5)
F6 0.084(4) 0.147(8) 0.079(5) 0.021(5) 0.031(4) -0.038(5)
F1B 0.054(5) 0.120(9) 0.086(7) 0.042(6) -0.015(4) -0.038(6)
F2B 0.092(7) 0.098(9) 0.111(9) 0.062(7) -0.005(6) 0.015(6)
F3B 0.209(16) 0.118(7) 0.041(4) -0.016(4) 0.019(6) -0.025(9)
F4B 0.097(7) 0.091(6) 0.080(6) 0.036(5) 0.044(5) 0.042(5)
F5B 0.104(6) 0.063(4) 0.047(3) -0.007(3) -0.008(4) -0.007(4)
F6B 0.078(5) 0.111(7) 0.145(11) 0.034(6) 0.052(6) -0.029(4)

loop_
_atom_type_symbol
_atom_type_description
_atom_type_scat_dispersion_real
_atom_type_scat_dispersion_imag
_atom_type_scat_source
C C 0.0033 0.0016 'International Tables Vol C Tables 4.2.6.8 and 6.1.1.4'
H H 0.0000 0.0000 'International Tables Vol C Tables 4.2.6.8 and 6.1.1.4'
P P 0.1023 0.0942 'International Tables Vol C Tables 4.2.6.8 and 6.1.1.4'
N N 0.0061 0.0033 'International Tables Vol C Tables 4.2.6.8 and 6.1.1.4'
O O 0.0106 0.0060 'International Tables Vol C Tables 4.2.6.8 and 6.1.1.4'
F F 0.0171 0.0103 'International Tables Vol C Tables 4.2.6.8 and 6.1.1.4'
Mn Mn 0.3368 0.7283 'International Tables Vol C Tables 4.2.6.8 and 6.1.1.4'

loop_
_geom_angle_atom_site_label_1
_geom_angle_atom_site_label_2
_geom_angle_atom_site_label_3
_geom_angle
_geom_angle_site_symmetry_1
_geom_angle_site_symmetry_3
O12 Mn1 O11 96.10(8) . .
O12 Mn1 N12 91.88(9) . .
O11 Mn1 N12 169.22(9) . .
O12 Mn1 N11 171.48(9) . .
O11 Mn1 N11 88.20(8) . .
N12 Mn1 N11 82.99(9) . .
O12 Mn1 N41 95.29(9) . .
O11 Mn1 N41 90.75(9) . .
N12 Mn1 N41 95.74(9) . .
N11 Mn1 N41 92.00(9) . .
O12 Mn1 O401 86.12(9) . .
O11 Mn1 O401 87.02(9) . .
N12 Mn1 O401 86.29(10) . .
N11 Mn1 O401 86.76(9) . .
N41 Mn1 O401 177.49(9) . .
O12 Mn1 Mn4 100.96(6) . .
O11 Mn1 Mn4 82.08(6) . .
N12 Mn1 Mn4 103.55(7) . .
N11 Mn1 Mn4 86.89(6) . .
N41 Mn1 Mn4 9.94(6) . .
O401 Mn1 Mn4 167.55(6) . .
O12 Mn1 Mn3 88.76(6) . .
O11 Mn1 Mn3 35.03(6) . .
N12 Mn1 Mn3 152.97(7) . .
N11 Mn1 Mn3 98.91(6) . .
N41 Mn1 Mn3 57.33(6) . .
O401 Mn1 Mn3 120.70(7) . .
Mn4 Mn1 Mn3 50.006(5) . .
O12 Mn1 Mn2 145.93(6) . .
O11 Mn1 Mn2 66.76(5) . .
N12 Mn1 Mn2 109.74(7) . .
N11 Mn1 Mn2 42.58(6) . .
N41 Mn1 Mn2 57.67(6) . .
O401 Mn1 Mn2 120.23(6) . .
Mn4 Mn1 Mn2 49.477(5) . .
Mn3 Mn1 Mn2 59.985(6) . .
O22 Mn2 O21 95.90(8) . .
O22 Mn2 N21 171.77(9) . .
O21 Mn2 N21 89.22(8) . .
O22 Mn2 N22 91.29(9) . .
O21 Mn2 N22 170.05(9) . .
N21 Mn2 N22 82.90(9) . .
O22 Mn2 N42 94.62(9) . .
O21 Mn2 N42 89.53(9) . .
N21 Mn2 N42 91.86(9) . .
N22 Mn2 N42 96.75(10) . .
O22 Mn2 O402 89.25(9) . .
O21 Mn2 O402 84.63(8) . .
N21 Mn2 O402 84.81(9) . .
N22 Mn2 O402 88.61(9) . .
N42 Mn2 O402 173.31(9) . .
O22 Mn2 Mn4 100.28(6) . .
O21 Mn2 Mn4 79.69(6) . .
N21 Mn2 Mn4 86.96(6) . .
N22 Mn2 Mn4 105.83(7) . .
N42 Mn2 Mn4 10.95(6) . .
O402 Mn2 Mn4 162.36(6) . .
O22 Mn2 Mn3 146.29(6) . .
O21 Mn2 Mn3 66.80(5) . .
N21 Mn2 Mn3 41.92(6) . .
N22 Mn2 Mn3 110.13(7) . .
N42 Mn2 Mn3 58.29(6) . .
O402 Mn2 Mn3 116.07(6) . .
Mn4 Mn2 Mn3 49.819(5) . .
O22 Mn2 Mn1 90.05(6) . .
O21 Mn2 Mn1 32.20(6) . .
N21 Mn2 Mn1 97.67(6) . .
N22 Mn2 Mn1 155.13(7) . .
N42 Mn2 Mn1 58.39(7) . .
O402 Mn2 Mn1 116.25(6) . .
Mn4 Mn2 Mn1 49.607(6) . .
Mn3 Mn2 Mn1 59.564(6) . .
O32 Mn3 O31 96.13(8) . .
O32 Mn3 N32 91.54(9) . .
O31 Mn3 N32 168.65(9) . .
O32 Mn3 N31 171.05(9) . .
O31 Mn3 N31 88.02(8) . .
N32 Mn3 N31 83.27(9) . .
O32 Mn3 N43 94.58(9) . .
O31 Mn3 N43 89.81(8) . .
N32 Mn3 N43 97.93(9) . .
N31 Mn3 N43 93.36(9) . .
O32 Mn3 O403 86.72(8) . .
O31 Mn3 O403 86.94(8) . .
N32 Mn3 O403 85.15(9) . .
N31 Mn3 O403 85.58(8) . .
N43 Mn3 O403 176.61(8) . .
O32 Mn3 Mn4 99.60(6) . .
O31 Mn3 Mn4 79.71(5) . .
N32 Mn3 Mn4 107.29(7) . .
N31 Mn3 Mn4 88.93(6) . .
N43 Mn3 Mn4 10.89(6) . .
O403 Mn3 Mn4 165.73(5) . .
O32 Mn3 Mn1 145.98(6) . .
O31 Mn3 Mn1 66.77(5) . .
N32 Mn3 Mn1 110.49(6) . .
N31 Mn3 Mn1 42.93(6) . .
N43 Mn3 Mn1 57.97(6) . .
O403 Mn3 Mn1 119.65(5) . .
Mn4 Mn3 Mn1 50.023(5) . .
O32 Mn3 Mn2 89.01(6) . .
O31 Mn3 Mn2 32.52(5) . .
N32 Mn3 Mn2 156.61(7) . .
N31 Mn3 Mn2 98.66(6) . .
N43 Mn3 Mn2 58.73(6) . .
O403 Mn3 Mn2 118.22(6) . .
Mn4 Mn3 Mn2 49.705(6) . .
Mn1 Mn3 Mn2 60.450(6) . .
C42 Mn4 C42 180.00(12) 3_667 .
C42 Mn4 C41 88.46(11) 3_667 .
C42 Mn4 C41 91.54(11) . .
C42 Mn4 C41 91.54(11) 3_667 3_667
C42 Mn4 C41 88.46(11) . 3_667
C41 Mn4 C41 180.00(8) . 3_667
C42 Mn4 C43 88.57(11) 3_667 .
C42 Mn4 C43 91.43(11) . .
C41 Mn4 C43 89.99(11) . .
C41 Mn4 C43 90.01(11) 3_667 .
C42 Mn4 C43 91.44(11) 3_667 3_667
C42 Mn4 C43 88.56(11) . 3_667
C41 Mn4 C43 90.01(11) . 3_667
C41 Mn4 C43 89.99(11) 3_667 3_667
C43 Mn4 C43 179.996(2) . 3_667
C42 Mn4 Mn2 172.82(7) 3_667 .
C42 Mn4 Mn2 7.18(7) . .
C41 Mn4 Mn2 86.45(8) . .
C41 Mn4 Mn2 93.55(8) 3_667 .
C43 Mn4 Mn2 86.37(7) . .
C43 Mn4 Mn2 93.63(7) 3_667 .
C42 Mn4 Mn3 94.03(7) 3_667 .
C42 Mn4 Mn3 85.97(7) . .
C41 Mn4 Mn3 84.82(7) . .
C41 Mn4 Mn3 95.18(7) 3_667 .
C43 Mn4 Mn3 7.63(7) . .
C43 Mn4 Mn3 172.37(7) 3_667 .
Mn2 Mn4 Mn3 80.477(6) . .
C42 Mn4 Mn1 93.63(8) 3_667 .
C42 Mn4 Mn1 86.37(8) . .
C41 Mn4 Mn1 6.86(7) . .
C41 Mn4 Mn1 173.14(7) 3_667 .
C43 Mn4 Mn1 85.62(8) . .
C43 Mn4 Mn1 94.38(8) 3_667 .
Mn2 Mn4 Mn1 80.917(7) . .
Mn3 Mn4 Mn1 79.970(6) . .
C1 O11 Mn1 123.60(16) . .
C101 O12 Mn1 131.12(17) . .
C3 O21 Mn2 124.67(16) . .
C201 O22 Mn2 131.28(17) . .
C5 O31 Mn3 124.53(15) . .
C301 O32 Mn3 131.63(17) . .
C11 N11 C13 122.2(2) . .
C11 N11 Mn1 126.34(18) . .
C13 N11 Mn1 110.80(16) . .
C17 N12 C14 120.2(2) . .
C17 N12 Mn1 124.8(2) . .
C14 N12 Mn1 114.84(17) . .
C21 N21 C23 121.9(2) . .
C21 N21 Mn2 126.01(18) . .
C23 N21 Mn2 111.17(16) . .
C27 N22 C24 120.0(2) . .
C27 N22 Mn2 124.93(19) . .
C24 N22 Mn2 114.74(17) . .
C31 N31 C33 122.0(2) . .
C31 N31 Mn3 126.86(18) . .
C33 N31 Mn3 110.31(16) . .
C37 N32 C34 120.5(2) . .
C37 N32 Mn3 125.11(19) . .
C34 N32 Mn3 114.34(16) . .
O11 C1 C6 118.3(2) . .
O11 C1 C2 121.1(2) . .
C6 C1 C2 120.6(2) . .
C3 C2 C1 119.0(2) . .
C3 C2 C11 119.8(2) . .
C1 C2 C11 121.1(2) . .
O21 C3 C4 121.3(2) . .
O21 C3 C2 117.9(2) . .
C4 C3 C2 120.8(2) . .
C3 C4 C5 119.3(2) . .
C3 C4 C21 121.7(2) . .
C5 C4 C21 118.9(2) . .
O31 C5 C6 122.0(2) . .
O31 C5 C4 117.5(2) . .
C6 C5 C4 120.5(2) . .
C5 C6 C1 119.5(2) . .
C5 C6 C31 120.6(2) . .
C1 C6 C31 119.9(2) . .
N11 C11 C2 120.7(2) . .
N11 C11 C12 119.2(2) . .
C2 C11 C12 120.0(2) . .
C11 C12 H12A 109.5 . .
C11 C12 H12B 109.5 . .
H12A C12 H12B 109.5 . .
C11 C12 H12C 109.5 . .
H12A C12 H12C 109.5 . .
H12B C12 H12C 109.5 . .
N11 C13 C14 108.9(2) . .
N11 C13 H13A 109.9 . .
C14 C13 H13A 109.9 . .
N11 C13 H13B 109.9 . .
C14 C13 H13B 109.9 . .
H13A C13 H13B 108.3 . .
N12 C14 C15 108.0(3) . .
N12 C14 C13 105.3(2) . .
C15 C14 C13 111.0(3) . .
N12 C14 C16 112.4(2) . .
C15 C14 C16 111.7(3) . .
C13 C14 C16 108.3(3) . .
C14 C15 H15A 109.5 . .
C14 C15 H15B 109.5 . .
H15A C15 H15B 109.5 . .
C14 C15 H15C 109.5 . .
H15A C15 H15C 109.5 . .
H15B C15 H15C 109.5 . .
C14 C16 H16A 109.5 . .
C14 C16 H16B 109.5 . .
H16A C16 H16B 109.5 . .
C14 C16 H16C 109.5 . .
H16A C16 H16C 109.5 . .
H16B C16 H16C 109.5 . .
N12 C17 C102 126.8(3) . .
N12 C17 H17A 116.6 . .
C102 C17 H17A 116.6 . .
N21 C21 C4 121.2(2) . .
N21 C21 C22 118.7(2) . .
C4 C21 C22 119.9(2) . .
C21 C22 H22A 109.5 . .
C21 C22 H22B 109.5 . .
H22A C22 H22B 109.5 . .
C21 C22 H22C 109.5 . .
H22A C22 H22C 109.5 . .
H22B C22 H22C 109.5 . .
N21 C23 C24 108.9(2) . .
N21 C23 H23A 109.9 . .
C24 C23 H23A 109.9 . .
N21 C23 H23B 109.9 . .
C24 C23 H23B 109.9 . .
H23A C23 H23B 108.3 . .
N22 C24 C25 107.7(2) . .
N22 C24 C23 105.7(2) . .
C25 C24 C23 111.0(3) . .
N22 C24 C26 112.4(2) . .
C25 C24 C26 111.5(3) . .
C23 C24 C26 108.4(3) . .
C24 C25 H25A 109.5 . .
C24 C25 H25B 109.5 . .
H25A C25 H25B 109.5 . .
C24 C25 H25C 109.5 . .
H25A C25 H25C 109.5 . .
H25B C25 H25C 109.5 . .
C24 C26 H26A 109.5 . .
C24 C26 H26B 109.5 . .
H26A C26 H26B 109.5 . .
C24 C26 H26C 109.5 . .
H26A C26 H26C 109.5 . .
H26B C26 H26C 109.5 . .
N22 C27 C202 127.0(3) . .
N22 C27 H27D 116.5 . .
C202 C27 H27D 116.5 . .
N31 C31 C6 120.8(2) . .
N31 C31 C32 119.5(2) . .
C6 C31 C32 119.6(2) . .
C31 C32 H32A 109.5 . .
C31 C32 H32B 109.5 . .
H32A C32 H32B 109.5 . .
C31 C32 H32C 109.5 . .
H32A C32 H32C 109.5 . .
H32B C32 H32C 109.5 . .
N31 C33 C34 108.8(2) . .
N31 C33 H33A 109.9 . .
C34 C33 H33A 109.9 . .
N31 C33 H33B 109.9 . .
C34 C33 H33B 109.9 . .
H33A C33 H33B 108.3 . .
N32 C34 C35 107.6(2) . .
N32 C34 C33 105.5(2) . .
C35 C34 C33 111.0(2) . .
N32 C34 C36 112.2(2) . .
C35 C34 C36 112.0(3) . .
C33 C34 C36 108.4(3) . .
C34 C35 H35A 109.5 . .
C34 C35 H35B 109.5 . .
H35A C35 H35B 109.5 . .
C34 C35 H35C 109.5 . .
H35A C35 H35C 109.5 . .
H35B C35 H35C 109.5 . .
C34 C36 H36A 109.5 . .
C34 C36 H36B 109.5 . .
H36A C36 H36B 109.5 . .
C34 C36 H36C 109.5 . .
H36A C36 H36C 109.5 . .
H36B C36 H36C 109.5 . .
N32 C37 C302 126.6(3) . .
N32 C37 H37A 116.7 . .
C302 C37 H37A 116.7 . .
O12 C101 C102 121.8(2) . .
O12 C101 C106 119.7(2) . .
C102 C101 C106 118.4(2) . .
C103 C102 C101 120.7(3) . .
C103 C102 C17 116.3(3) . .
C101 C102 C17 123.0(2) . .
C104 C103 C102 121.5(3) . .
C104 C103 H10A 119.2 . .
C102 C103 H10A 119.2 . .
C103 C104 C105 116.9(3) . .
C103 C104 C120 119.9(3) . .
C105 C104 C120 123.1(3) . .
C104 C105 C106 124.8(3) . .
C104 C105 H10B 117.6 . .
C106 C105 H10B 117.6 . .
C105 C106 C101 117.6(3) . .
C105 C106 C110 121.8(3) . .
C101 C106 C110 120.6(2) . .
C111 C110 C113 107.5(3) . .
C111 C110 C106 110.2(3) . .
C113 C110 C106 112.0(3) . .
C111 C110 C112 109.7(3) . .
C113 C110 C112 107.1(3) . .
C106 C110 C112 110.3(3) . .
C110 C111 H11A 109.5 . .
C110 C111 H11B 109.5 . .
H11A C111 H11B 109.5 . .
C110 C111 H11C 109.5 . .
H11A C111 H11C 109.5 . .
H11B C111 H11C 109.5 . .
C110 C112 H11D 109.5 . .
C110 C112 H11E 109.5 . .
H11D C112 H11E 109.5 . .
C110 C112 H11F 109.5 . .
H11D C112 H11F 109.5 . .
H11E C112 H11F 109.5 . .
C110 C113 H11G 109.5 . .
C110 C113 H11H 109.5 . .
H11G C113 H11H 109.5 . .
C110 C113 H11I 109.5 . .
H11G C113 H11I 109.5 . .
H11H C113 H11I 109.5 . .
C122 C120 C121 109.1(3) . .
C122 C120 C123 108.5(3) . .
C121 C120 C123 108.6(3) . .
C122 C120 C104 109.0(2) . .
C121 C120 C104 109.7(2) . .
C123 C120 C104 111.9(3) . .
C120 C121 H12D 109.5 . .
C120 C121 H12E 109.5 . .
H12D C121 H12E 109.5 . .
C120 C121 H12F 109.5 . .
H12D C121 H12F 109.5 . .
H12E C121 H12F 109.5 . .
C120 C122 H12G 109.5 . .
C120 C122 H12H 109.5 . .
H12G C122 H12H 109.5 . .
C120 C122 H12I 109.5 . .
H12G C122 H12I 109.5 . .
H12H C122 H12I 109.5 . .
C120 C123 H88A 109.5 . .
C120 C123 H88B 109.5 . .
H88A C123 H88B 109.5 . .
C120 C123 H88C 109.5 . .
H88A C123 H88C 109.5 . .
H88B C123 H88C 109.5 . .
O22 C201 C202 121.9(2) . .
O22 C201 C206 119.5(2) . .
C202 C201 C206 118.6(2) . .
C203 C202 C201 120.1(3) . .
C203 C202 C27 117.4(3) . .
C201 C202 C27 122.5(2) . .
C204 C203 C202 122.0(3) . .
C204 C203 H56A 119.0 . .
C202 C203 H56A 119.0 . .
C203 C204 C205 116.9(2) . .
C203 C204 C220 120.8(3) . .
C205 C204 C220 122.3(3) . .
C206 C205 C204 124.4(3) . .
C206 C205 H44A 117.8 . .
C204 C205 H44A 117.8 . .
C205 C206 C201 118.0(3) . .
C205 C206 C210 122.0(2) . .
C201 C206 C210 120.0(2) . .
C211 C210 C213 106.9(2) . .
C211 C210 C212 108.3(2) . .
C213 C210 C212 110.1(2) . .
C211 C210 C206 111.3(2) . .
C213 C210 C206 110.7(2) . .
C212 C210 C206 109.5(2) . .
C210 C211 H76A 109.5 . .
C210 C211 H76B 109.5 . .
H76A C211 H76B 109.5 . .
C210 C211 H76C 109.5 . .
H76A C211 H76C 109.5 . .
H76B C211 H76C 109.5 . .
C210 C212 H53A 109.5 . .
C210 C212 H53B 109.5 . .
H53A C212 H53B 109.5 . .
C210 C212 H53C 109.5 . .
H53A C212 H53C 109.5 . .
H53B C212 H53C 109.5 . .
C210 C213 H72A 109.5 . .
C210 C213 H72B 109.5 . .
H72A C213 H72B 109.5 . .
C210 C213 H72C 109.5 . .
H72A C213 H72C 109.5 . .
H72B C213 H72C 109.5 . .
C222 C220 C221 109.0(3) . .
C222 C220 C223 109.9(4) . .
C221 C220 C223 106.5(3) . .
C222 C220 C204 109.3(3) . .
C221 C220 C204 112.8(3) . .
C223 C220 C204 109.3(3) . .
C220 C221 H21A 109.5 . .
C220 C221 H21B 109.5 . .
H21A C221 H21B 109.5 . .
C220 C221 H21C 109.5 . .
H21A C221 H21C 109.5 . .
H21B C221 H21C 109.5 . .
C220 C222 H96A 109.5 . .
C220 C222 H96B 109.5 . .
H96A C222 H96B 109.5 . .
C220 C222 H96C 109.5 . .
H96A C222 H96C 109.5 . .
H96B C222 H96C 109.5 . .
C220 C223 H94A 109.5 . .
C220 C223 H94B 109.5 . .
H94A C223 H94B 109.5 . .
C220 C223 H94C 109.5 . .
H94A C223 H94C 109.5 . .
H94B C223 H94C 109.5 . .
O32 C301 C302 121.6(2) . .
O32 C301 C306 120.2(2) . .
C302 C301 C306 118.2(2) . .
C303 C302 C301 120.7(3) . .
C303 C302 C37 116.5(2) . .
C301 C302 C37 122.8(2) . .
C304 C303 C302 121.6(3) . .
C304 C303 H63A 119.2 . .
C302 C303 H63A 119.2 . .
C303 C304 C305 116.9(3) . .
C303 C304 C320 120.4(3) . .
C305 C304 C320 122.7(3) . .
C306 C305 C304 124.6(3) . .
C306 C305 H40A 117.7 . .
C304 C305 H40A 117.7 . .
C305 C306 C301 118.1(2) . .
C305 C306 C310 121.7(2) . .
C301 C306 C310 120.2(2) . .
C312 C310 C311 109.5(3) . .
C312 C310 C313 107.9(3) . .
C311 C310 C313 106.9(3) . .
C312 C310 C306 109.6(2) . .
C311 C310 C306 111.0(2) . .
C313 C310 C306 111.8(2) . .
C310 C311 H68A 109.5 . .
C310 C311 H68B 109.5 . .
H68A C311 H68B 109.5 . .
C310 C311 H68C 109.5 . .
H68A C311 H68C 109.5 . .
H68B C311 H68C 109.5 . .
C310 C312 H62A 109.5 . .
C310 C312 H62B 109.5 . .
H62A C312 H62B 109.5 . .
C310 C312 H62C 109.5 . .
H62A C312 H62C 109.5 . .
H62B C312 H62C 109.5 . .
C310 C313 H78A 109.5 . .
C310 C313 H78B 109.5 . .
H78A C313 H78B 109.5 . .
C310 C313 H78C 109.5 . .
H78A C313 H78C 109.5 . .
H78B C313 H78C 109.5 . .
C323 C320 C322 108.6(3) . .
C323 C320 C321 110.5(4) . .
C322 C320 C321 106.5(4) . .
C323 C320 C304 109.3(3) . .
C322 C320 C304 112.6(3) . .
C321 C320 C304 109.3(3) . .
C320 C321 H85A 109.5 . .
C320 C321 H85B 109.5 . .
H85A C321 H85B 109.5 . .
C320 C321 H85C 109.5 . .
H85A C321 H85C 109.5 . .
H85B C321 H85C 109.5 . .
C320 C322 H90A 109.5 . .
C320 C322 H90B 109.5 . .
H90A C322 H90B 109.5 . .
C320 C322 H90C 109.5 . .
H90A C322 H90C 109.5 . .
H90B C322 H90C 109.5 . .
C320 C323 H97A 109.5 . .
C320 C323 H97B 109.5 . .
H97A C323 H97B 109.5 . .
C320 C323 H97C 109.5 . .
H97A C323 H97C 109.5 . .
H97B C323 H97C 109.5 . .
C41 N41 Mn1 163.0(2) . .
C42 N42 Mn2 160.5(2) . .
C43 N43 Mn3 161.5(2) . .
N41 C41 Mn4 179.8(3) . .
N42 C42 Mn4 178.5(3) . .
N43 C43 Mn4 178.8(3) . .
C401 O401 Mn1 125.1(2) . .
C401 O401 H41O 111(3) . .
Mn1 O401 H41O 120(3) . .
O401 C401 H84A 109.5 . .
O401 C401 H84B 109.5 . .
H84A C401 H84B 109.5 . .
O401 C401 H84C 109.5 . .
H84A C401 H84C 109.5 . .
H84B C401 H84C 109.5 . .
C402 O402 Mn2 123.4(2) . .
C402 O402 H42O 116(3) . .
Mn2 O402 H42O 115(3) . .
O402 C402 H82A 109.5 . .
O402 C402 H82B 109.5 . .
H82A C402 H82B 109.5 . .
O402 C402 H82C 109.5 . .
H82A C402 H82C 109.5 . .
H82B C402 H82C 109.5 . .
C403 O403 Mn3 122.1(2) . .
C403 O403 H43O 111(3) . .
Mn3 O403 H43O 115(3) . .
O403 C403 H99A 109.5 . .
O403 C403 H99B 109.5 . .
H99A C403 H99B 109.5 . .
O403 C403 H99C 109.5 . .
H99A C403 H99C 109.5 . .
H99B C403 H99C 109.5 . .
O1MB O1M C1M 74.1(13) . .
O1M O1MB C1M 80.6(15) . .
O1MB C1M O1M 25.3(6) . .
O4MB C4M O4M 47.9(5) . .
F3B P1 F5 144.0(6) . .
F3B P1 F1 114.2(6) . .
F5 P1 F1 96.3(5) . .
F3B P1 F4 68.0(5) . .
F5 P1 F4 94.7(4) . .
F1 P1 F4 89.9(5) . .
F3B P1 F6B 96.7(6) . .
F5 P1 F6B 58.9(5) . .
F1 P1 F6B 147.9(5) . .
F4 P1 F6B 110.8(5) . .
F3B P1 F2B 97.1(7) . .
F5 P1 F2B 107.5(6) . .
F1 P1 F2B 78.9(7) . .
F4 P1 F2B 156.0(6) . .
F6B P1 F2B 88.9(6) . .
F3B P1 F2 103.4(7) . .
F5 P1 F2 93.5(5) . .
F1 P1 F2 92.3(6) . .
F4 P1 F2 171.2(6) . .
F6B P1 F2 71.0(6) . .
F2B P1 F2 18.5(8) . .
F3B P1 F1B 93.0(6) . .
F5 P1 F1B 111.9(5) . .
F1 P1 F1B 23.5(5) . .
F4 P1 F1B 71.8(6) . .
F6B P1 F1B 170.3(6) . .
F2B P1 F1B 91.1(7) . .
F2 P1 F1B 107.9(7) . .
F3B P1 F4B 93.1(6) . .
F5 P1 F4B 64.2(5) . .
F1 P1 F4B 95.3(5) . .
F4 P1 F4B 30.6(4) . .
F6B P1 F4B 91.5(6) . .
F2B P1 F4B 169.6(7) . .
F2 P1 F4B 157.0(6) . .
F1B P1 F4B 86.7(5) . .
F3B P1 F6 58.6(5) . .
F5 P1 F6 90.7(4) . .
F1 P1 F6 172.7(5) . .
F4 P1 F6 87.8(5) . .
F6B P1 F6 38.9(4) . .
F2B P1 F6 100.6(7) . .
F2 P1 F6 88.9(6) . .
F1B P1 F6 150.2(5) . .
F4B P1 F6 86.2(4) . .
F3B P1 F3 34.5(6) . .
F5 P1 F3 175.3(4) . .
F1 P1 F3 87.4(4) . .
F4 P1 F3 88.1(4) . .
F6B P1 F3 116.5(5) . .
F2B P1 F3 70.4(6) . .
F2 P1 F3 83.5(5) . .
F1B P1 F3 72.5(5) . .
F4B P1 F3 118.4(5) . .
F6 P1 F3 85.6(3) . .
F3B P1 F5B 175.4(4) . .
F5 P1 F5B 36.4(3) . .
F1 P1 F5B 63.2(4) . .
F4 P1 F5B 107.9(4) . .
F6B P1 F5B 86.6(5) . .
F2B P1 F5B 86.1(6) . .
F2 P1 F5B 80.7(5) . .
F1B P1 F5B 83.7(4) . .
F4B P1 F5B 83.5(4) . .
F6 P1 F5B 124.1(4) . .
F3 P1 F5B 145.7(4) . .
O55 C51 C52 33.5(7) . .
O55 C52 O54 66.0(14) . .
O55 C52 O53 167(2) . .
O54 C52 O53 117.8(14) . .
O55 C52 C51 60.4(13) . .
O54 C52 C51 125.5(14) . .
O53 C52 C51 116.6(12) . .
C52 O53 O53 91.5(10) . 3_657
O55 O54 C52 40.1(8) . .
C52 O55 O54 73.9(14) . .
C52 O55 C51 86.1(15) . .
O54 O55 C51 157.6(13) . .

loop_
_geom_bond_atom_site_label_1
_geom_bond_atom_site_label_2
_geom_bond_distance
_geom_bond_site_symmetry_2
Mn1 O12 1.8760(19) .
Mn1 O11 1.8890(18) .
Mn1 N12 1.981(2) .
Mn1 N11 1.985(2) .
Mn1 N41 2.199(2) .
Mn1 O401 2.366(2) .
Mn1 Mn4 5.2860(5) .
Mn1 Mn3 6.7926(6) .
Mn1 Mn2 6.8535(6) .
Mn2 O22 1.8721(18) .
Mn2 O21 1.8948(18) .
Mn2 N21 1.979(2) .
Mn2 N22 1.982(2) .
Mn2 N42 2.204(2) .
Mn2 O402 2.338(2) .
Mn2 Mn4 5.2758(4) .
Mn2 Mn3 6.8217(6) .
Mn3 O32 1.8751(18) .
Mn3 O31 1.8905(18) .
Mn3 N32 1.980(2) .
Mn3 N31 1.982(2) .
Mn3 N43 2.205(2) .
Mn3 O403 2.380(2) .
Mn3 Mn4 5.2847(4) .
Mn4 C42 1.991(3) 3_667
Mn4 C42 1.991(3) .
Mn4 C41 1.991(3) .
Mn4 C41 1.991(3) 3_667
Mn4 C43 1.995(3) .
Mn4 C43 1.995(3) 3_667
O11 C1 1.312(3) .
O12 C101 1.325(3) .
O21 C3 1.314(3) .
O22 C201 1.318(3) .
O31 C5 1.309(3) .
O32 C301 1.318(3) .
N11 C11 1.307(3) .
N11 C13 1.473(3) .
N12 C17 1.289(4) .
N12 C14 1.502(4) .
N21 C21 1.305(3) .
N21 C23 1.475(3) .
N22 C27 1.287(4) .
N22 C24 1.500(3) .
N31 C31 1.300(3) .
N31 C33 1.477(3) .
N32 C37 1.289(4) .
N32 C34 1.501(3) .
C1 C6 1.426(3) .
C1 C2 1.426(3) .
C2 C3 1.426(3) .
C2 C11 1.459(3) .
C3 C4 1.418(3) .
C4 C5 1.430(3) .
C4 C21 1.460(3) .
C5 C6 1.415(3) .
C6 C31 1.466(3) .
C11 C12 1.510(4) .
C12 H12A 0.9800 .
C12 H12B 0.9800 .
C12 H12C 0.9800 .
C13 C14 1.537(4) .
C13 H13A 0.9900 .
C13 H13B 0.9900 .
C14 C15 1.522(5) .
C14 C16 1.539(4) .
C15 H15A 0.9800 .
C15 H15B 0.9800 .
C15 H15C 0.9800 .
C16 H16A 0.9800 .
C16 H16B 0.9800 .
C16 H16C 0.9800 .
C17 C102 1.436(4) .
C17 H17A 0.9500 .
C21 C22 1.508(3) .
C22 H22A 0.9800 .
C22 H22B 0.9800 .
C22 H22C 0.9800 .
C23 C24 1.528(4) .
C23 H23A 0.9900 .
C23 H23B 0.9900 .
C24 C25 1.528(5) .
C24 C26 1.531(4) .
C25 H25A 0.9800 .
C25 H25B 0.9800 .
C25 H25C 0.9800 .
C26 H26A 0.9800 .
C26 H26B 0.9800 .
C26 H26C 0.9800 .
C27 C202 1.428(4) .
C27 H27D 0.9500 .
C31 C32 1.511(4) .
C32 H32A 0.9800 .
C32 H32B 0.9800 .
C32 H32C 0.9800 .
C33 C34 1.530(4) .
C33 H33A 0.9900 .
C33 H33B 0.9900 .
C34 C35 1.526(4) .
C34 C36 1.536(4) .
C35 H35A 0.9800 .
C35 H35B 0.9800 .
C35 H35C 0.9800 .
C36 H36A 0.9800 .
C36 H36B 0.9800 .
C36 H36C 0.9800 .
C37 C302 1.441(4) .
C37 H37A 0.9500 .
C101 C102 1.418(4) .
C101 C106 1.423(4) .
C102 C103 1.409(4) .
C103 C104 1.375(4) .
C103 H10A 0.9500 .
C104 C105 1.394(4) .
C104 C120 1.542(4) .
C105 C106 1.396(4) .
C105 H10B 0.9500 .
C106 C110 1.536(4) .
C110 C111 1.532(5) .
C110 C113 1.535(5) .
C110 C112 1.542(5) .
C111 H11A 0.9800 .
C111 H11B 0.9800 .
C111 H11C 0.9800 .
C112 H11D 0.9800 .
C112 H11E 0.9800 .
C112 H11F 0.9800 .
C113 H11G 0.9800 .
C113 H11H 0.9800 .
C113 H11I 0.9800 .
C120 C122 1.531(4) .
C120 C121 1.534(4) .
C120 C123 1.534(5) .
C121 H12D 0.9800 .
C121 H12E 0.9800 .
C121 H12F 0.9800 .
C122 H12G 0.9800 .
C122 H12H 0.9800 .
C122 H12I 0.9800 .
C123 H88A 0.9800 .
C123 H88B 0.9800 .
C123 H88C 0.9800 .
C201 C202 1.421(4) .
C201 C206 1.423(4) .
C202 C203 1.415(4) .
C203 C204 1.371(4) .
C203 H56A 0.9500 .
C204 C205 1.406(4) .
C204 C220 1.539(4) .
C205 C206 1.389(4) .
C205 H44A 0.9500 .
C206 C210 1.539(4) .
C210 C211 1.533(4) .
C210 C213 1.537(4) .
C210 C212 1.537(4) .
C211 H76A 0.9800 .
C211 H76B 0.9800 .
C211 H76C 0.9800 .
C212 H53A 0.9800 .
C212 H53B 0.9800 .
C212 H53C 0.9800 .
C213 H72A 0.9800 .
C213 H72B 0.9800 .
C213 H72C 0.9800 .
C220 C222 1.510(5) .
C220 C221 1.521(5) .
C220 C223 1.530(5) .
C221 H21A 0.9800 .
C221 H21B 0.9800 .
C221 H21C 0.9800 .
C222 H96A 0.9800 .
C222 H96B 0.9800 .
C222 H96C 0.9800 .
C223 H94A 0.9800 .
C223 H94B 0.9800 .
C223 H94C 0.9800 .
C301 C302 1.421(4) .
C301 C306 1.423(4) .
C302 C303 1.411(4) .
C303 C304 1.375(4) .
C303 H63A 0.9500 .
C304 C305 1.401(4) .
C304 C320 1.539(4) .
C305 C306 1.391(4) .
C305 H40A 0.9500 .
C306 C310 1.541(4) .
C310 C312 1.526(4) .
C310 C311 1.539(4) .
C310 C313 1.539(4) .
C311 H68A 0.9800 .
C311 H68B 0.9800 .
C311 H68C 0.9800 .
C312 H62A 0.9800 .
C312 H62B 0.9800 .
C312 H62C 0.9800 .
C313 H78A 0.9800 .
C313 H78B 0.9800 .
C313 H78C 0.9800 .
C320 C323 1.506(6) .
C320 C322 1.528(5) .
C320 C321 1.531(6) .
C321 H85A 0.9800 .
C321 H85B 0.9800 .
C321 H85C 0.9800 .
C322 H90A 0.9800 .
C322 H90B 0.9800 .
C322 H90C 0.9800 .
C323 H97A 0.9800 .
C323 H97B 0.9800 .
C323 H97C 0.9800 .
N41 C41 1.151(4) .
N42 C42 1.149(4) .
N43 C43 1.152(3) .
O401 C401 1.416(4) .
O401 H41O 0.828(19) .
C401 H84A 0.9800 .
C401 H84B 0.9800 .
C401 H84C 0.9800 .
O402 C402 1.413(4) .
O402 H42O 0.816(19) .
C402 H82A 0.9800 .
C402 H82B 0.9800 .
C402 H82C 0.9800 .
O403 C403 1.420(4) .
O403 H43O 0.808(18) .
C403 H99A 0.9800 .
C403 H99B 0.9800 .
C403 H99C 0.9800 .
O1M O1MB 0.617(13) .
O1M C1M 1.426(9) .
O1MB C1M 1.390(11) .
O2M C2M 1.415(6) .
O3M C3M 1.430(7) .
O4M C4M 1.390(10) .
O4MB C4M 1.327(11) .
O5M C5M 1.439(7) .
P1 F3B 1.475(7) .
P1 F5 1.480(6) .
P1 F1 1.534(9) .
P1 F4 1.541(8) .
P1 F6B 1.546(7) .
P1 F2B 1.559(11) .
P1 F2 1.581(10) .
P1 F1B 1.604(9) .
P1 F4B 1.627(8) .
P1 F6 1.641(7) .
P1 F3 1.673(6) .
P1 F5B 1.700(6) .
C51 O55 1.322(12) .
C51 C52 1.517(16) .
C52 O55 0.838(16) .
C52 O54 1.251(16) .
C52 O53 1.317(16) .
O53 O53 1.614(17) 3_657
O54 O55 1.190(12) .
